data_8104747
loop_
_publ_author_name
'Li, Wen-Yi'
'Ou, Guang-Chuan'

_publ_section_title
;
 Crystal structure of [(\m2-succinato \k3
 O,O&#x2032;:O&#x2032;&#x2032;)-bis-(5,5,7,12,12,14-hexamethyl-1,4,8,11-tetraazacyclotetradecane)]dinickel(II)]
 diperchlorate, dihydrate C36H82Cl2N8Ni2O15
;
_journal_issue 3
_journal_name_full 'Zeitschrift f\"ur Kristallographie - New Crystal Structures'
_journal_page_first 491
_journal_page_last 493
_journal_paper_doi 10.1515/ncrs-2020-0616
_journal_volume 236
_journal_year 2021
_chemical_formula_sum 'C36 H82 Cl2 N8 Ni2 O15'
_chemical_formula_weight 1055.41
_space_group_crystal_system monoclinic
_space_group_IT_number 14
_space_group_name_Hall '-P 2yn'
_space_group_name_H-M_alt 'P 1 21/n 1'
_atom_sites_solution_hydrogens mixed
_cell_angle_alpha 90
_cell_angle_beta 109.062(4)
_cell_angle_gamma 90
_cell_formula_units_Z 4
_cell_length_a 17.657(3)
_cell_length_b 16.047(3)
_cell_length_c 18.346(3)
_cell_measurement_reflns_used 2907
_cell_measurement_temperature 173(2)
_cell_measurement_theta_max 26.81
_cell_measurement_theta_min 2.54
_cell_volume 4913.2(15)
_computing_cell_refinement 'Bruker SMART'
_computing_data_collection 'Bruker SMART'
_computing_data_reduction 'Bruker SAINT'
_computing_molecular_graphics 'Bruker SHELXTL'
_computing_publication_material 'Bruker SHELXTL'
_computing_structure_refinement 'SHELXL-2014/7 (Sheldrick, 2014)'
_computing_structure_solution 'Bruker SHELXTL'
_diffrn_ambient_temperature 173(2)
_diffrn_measured_fraction_theta_full 0.988
_diffrn_measured_fraction_theta_max 0.973
_diffrn_measurement_device_type 'CCD area detector'
_diffrn_measurement_method 'phi and omega scans'
_diffrn_radiation_type MoK\a
_diffrn_radiation_wavelength 0.71073
_diffrn_reflns_av_R_equivalents 0.0333
_diffrn_reflns_av_unetI/netI 0.0564
_diffrn_reflns_Laue_measured_fraction_full 0.988
_diffrn_reflns_Laue_measured_fraction_max 0.973
_diffrn_reflns_limit_h_max 22
_diffrn_reflns_limit_h_min -22
_diffrn_reflns_limit_k_max 7
_diffrn_reflns_limit_k_min -20
_diffrn_reflns_limit_l_max 23
_diffrn_reflns_limit_l_min -16
_diffrn_reflns_number 21783
_diffrn_reflns_point_group_measured_fraction_full 0.988
_diffrn_reflns_point_group_measured_fraction_max 0.973
_diffrn_reflns_theta_full 25.242
_diffrn_reflns_theta_max 27.034
_diffrn_reflns_theta_min 1.761
_exptl_absorpt_coefficient_mu 0.945
_exptl_absorpt_correction_T_max 0.8263
_exptl_absorpt_correction_T_min 0.6980
_exptl_absorpt_correction_type multi-scan
_exptl_crystal_colour blue
_exptl_crystal_density_diffrn 1.427
_exptl_crystal_description block
_exptl_crystal_F_000 2256
_exptl_crystal_size_max 0.410
_exptl_crystal_size_mid 0.400
_exptl_crystal_size_min 0.210
_exptl_transmission_factor_max 0.826
_exptl_transmission_factor_min 0.698
_refine_diff_density_max 1.821
_refine_diff_density_min -0.751
_refine_diff_density_rms 0.097
_refine_ls_extinction_coef .
_refine_ls_extinction_method none
_refine_ls_goodness_of_fit_ref 1.036
_refine_ls_hydrogen_treatment mixed
_refine_ls_matrix_type full
_refine_ls_number_parameters 598
_refine_ls_number_reflns 10493
_refine_ls_number_restraints 22
_refine_ls_restrained_S_all 1.039
_refine_ls_R_factor_all 0.0939
_refine_ls_R_factor_gt 0.0561
_refine_ls_shift/su_max 0.001
_refine_ls_shift/su_mean 0.000
_refine_ls_structure_factor_coef Fsqd
_refine_ls_weighting_details 'w=1/[\s^2^(Fo^2^)+(0.0827P)^2^+5.3007P] where P=(Fo^2^+2Fc^2^)/3'
_refine_ls_weighting_scheme calc
_refine_ls_wR_factor_gt 0.1445
_refine_ls_wR_factor_ref 0.1664
_reflns_Friedel_coverage 0.000
_reflns_Friedel_fraction_full .
_reflns_Friedel_fraction_max .
_reflns_number_gt 6805
_reflns_number_total 10493
_reflns_threshold_expression 'I > 2\s(I)'
_cod_data_source_file suppl_j_ncrs-2020-0616_suppl.cif
_cod_data_source_block L801122m
_cod_original_cell_volume 4913.2(16)
_cod_original_sg_symbol_H-M 'P 21/n'
_cod_database_code 8104747
_shelx_space_group_comment
; 
The symmetry employed for this shelxl refinement is uniquely defined 
by the following loop, which should always be used as a source of 
symmetry information in preference to the above space-group names. 
They are only intended as comments. 
;
_shelx_estimated_absorpt_t_min 0.698
_shelx_estimated_absorpt_t_max 0.826

loop_
_space_group_symop_operation_xyz
'x, y, z'
'-x+1/2, y+1/2, -z+1/2'
'-x, -y, -z'
'x-1/2, -y-1/2, z-1/2'

loop_
_atom_site_label
_atom_site_type_symbol
_atom_site_fract_x
_atom_site_fract_y
_atom_site_fract_z
_atom_site_U_iso_or_equiv
_atom_site_adp_type
_atom_site_occupancy
_atom_site_site_symmetry_order
_atom_site_calc_flag
_atom_site_refinement_flags_posn
_atom_site_refinement_flags_adp
_atom_site_refinement_flags_occupancy
_atom_site_disorder_assembly
_atom_site_disorder_group
C1 C 0.7542(2) 1.1454(3) 0.2110(2) 0.0322(9) Uani 1 1 d . . . . .
H1A H 0.7322 1.2012 0.1923 0.039 Uiso 1 1 calc R U . . .
H1B H 0.8044 1.1377 0.1989 0.039 Uiso 1 1 calc R U . . .
C2 C 0.7709(2) 1.1393(3) 0.2969(2) 0.0293(9) Uani 1 1 d . . . . .
H2A H 0.7933 1.0837 0.3155 0.035 Uiso 1 1 calc R U . . .
H2B H 0.8108 1.1820 0.3238 0.035 Uiso 1 1 calc R U . . .
C3 C 0.7042(2) 1.1324(2) 0.3961(2) 0.0290(9) Uani 1 1 d . . . . .
H3 H 0.7133 1.0711 0.4039 0.035 Uiso 1 1 calc R U . . .
C4 C 0.7750(2) 1.1776(3) 0.4520(2) 0.0387(10) Uani 1 1 d . . . . .
H4A H 0.8245 1.1599 0.4435 0.058 Uiso 1 1 calc R U . . .
H4B H 0.7780 1.1643 0.5050 0.058 Uiso 1 1 calc R U . . .
H4C H 0.7681 1.2379 0.4437 0.058 Uiso 1 1 calc R U . . .
C5 C 0.6273(2) 1.1550(3) 0.4129(2) 0.0319(9) Uani 1 1 d . . . . .
H5A H 0.6108 1.2114 0.3917 0.038 Uiso 1 1 calc R U . . .
H5B H 0.6406 1.1588 0.4695 0.038 Uiso 1 1 calc R U . . .
C6 C 0.5542(2) 1.0967(3) 0.3819(3) 0.0336(10) Uani 1 1 d . . . . .
C7 C 0.5747(3) 1.0084(3) 0.4115(3) 0.0408(11) Uani 1 1 d . . . . .
H7A H 0.5264 0.9736 0.3938 0.061 Uiso 1 1 calc R U . . .
H7B H 0.5951 1.0088 0.4680 0.061 Uiso 1 1 calc R U . . .
H7C H 0.6157 0.9856 0.3917 0.061 Uiso 1 1 calc R U . . .
C8 C 0.4884(3) 1.1289(3) 0.4131(3) 0.0435(11) Uani 1 1 d . . . . .
H8A H 0.4778 1.1878 0.3995 0.065 Uiso 1 1 calc R U . . .
H8B H 0.5063 1.1228 0.4693 0.065 Uiso 1 1 calc R U . . .
H8C H 0.4392 1.0965 0.3902 0.065 Uiso 1 1 calc R U . . .
C9 C 0.4784(2) 1.1679(3) 0.2579(3) 0.0365(10) Uani 1 1 d . . . . .
H9A H 0.5082 1.2195 0.2788 0.044 Uiso 1 1 calc R U . . .
H9B H 0.4274 1.1687 0.2694 0.044 Uiso 1 1 calc R U . . .
C10 C 0.4612(2) 1.1645(3) 0.1724(3) 0.0378(10) Uani 1 1 d . . . . .
H10A H 0.4307 1.1133 0.1512 0.045 Uiso 1 1 calc R U . . .
H10B H 0.4283 1.2132 0.1477 0.045 Uiso 1 1 calc R U . . .
C11 C 0.5265(2) 1.1478(3) 0.0725(2) 0.0361(10) Uani 1 1 d . . . . .
H11 H 0.5069 1.0892 0.0612 0.043 Uiso 1 1 calc R U . . .
C12 C 0.4648(3) 1.2055(3) 0.0180(3) 0.0551(14) Uani 1 1 d . . . . .
H12A H 0.4127 1.1976 0.0254 0.083 Uiso 1 1 calc R U . . .
H12B H 0.4601 1.1923 -0.0354 0.083 Uiso 1 1 calc R U . . .
H12C H 0.4819 1.2635 0.0292 0.083 Uiso 1 1 calc R U . . .
C13 C 0.6062(3) 1.1550(3) 0.0572(3) 0.0381(10) Uani 1 1 d . . . . .
H13A H 0.6321 1.2075 0.0810 0.046 Uiso 1 1 calc R U . . .
H13B H 0.5942 1.1606 0.0008 0.046 Uiso 1 1 calc R U . . .
C14 C 0.6680(3) 1.0845(3) 0.0852(2) 0.0347(10) Uani 1 1 d . . . . .
C15 C 0.7382(3) 1.1017(3) 0.0558(3) 0.0454(11) Uani 1 1 d . . . . .
H15A H 0.7576 1.1587 0.0695 0.068 Uiso 1 1 calc R U . . .
H15B H 0.7204 1.0952 -0.0003 0.068 Uiso 1 1 calc R U . . .
H15C H 0.7816 1.0622 0.0795 0.068 Uiso 1 1 calc R U . . .
C16 C 0.6318(3) 1.0004(3) 0.0543(3) 0.0400(10) Uani 1 1 d . . . . .
H16A H 0.6735 0.9574 0.0694 0.060 Uiso 1 1 calc R U . . .
H16B H 0.6094 1.0028 -0.0020 0.060 Uiso 1 1 calc R U . . .
H16C H 0.5892 0.9867 0.0757 0.060 Uiso 1 1 calc R U . . .
C17 C 0.6036(2) 0.9251(2) 0.2402(3) 0.0325(10) Uani 1 1 d . . . . .
C18 C 0.5965(3) 0.8326(3) 0.2496(3) 0.0448(12) Uani 1 1 d . . . . .
H18A H 0.6068 0.8036 0.2061 0.054 Uiso 1 1 calc R U . . .
H18B H 0.6379 0.8145 0.2978 0.054 Uiso 1 1 calc R U . . .
C19 C 0.5172(3) 0.8081(3) 0.2521(3) 0.0522(13) Uani 1 1 d . . . . .
H19A H 0.4780 0.8142 0.1996 0.063 Uiso 1 1 calc R U . . .
H19B H 0.5015 0.8476 0.2861 0.063 Uiso 1 1 calc R U . . .
C20 C 0.5105(2) 0.7197(2) 0.2801(3) 0.0328(9) Uani 1 1 d . . . . .
C21 C 0.2564(2) 0.6489(3) 0.2818(2) 0.0315(9) Uani 1 1 d . . . . .
H21A H 0.2289 0.6942 0.3000 0.038 Uiso 1 1 calc R U . . .
H21B H 0.2267 0.5965 0.2812 0.038 Uiso 1 1 calc R U . . .
C22 C 0.2570(2) 0.6684(2) 0.2017(2) 0.0311(9) Uani 1 1 d . . . . .
H22A H 0.2014 0.6751 0.1664 0.037 Uiso 1 1 calc R U . . .
H22B H 0.2862 0.7211 0.2021 0.037 Uiso 1 1 calc R U . . .
C23 C 0.3116(3) 0.6204(3) 0.1012(2) 0.0341(9) Uani 1 1 d . . . . .
H23 H 0.3518 0.6666 0.1120 0.041 Uiso 1 1 calc R U . . .
C24 C 0.2354(3) 0.6497(3) 0.0382(3) 0.0475(12) Uani 1 1 d . . . . .
H24A H 0.1934 0.6075 0.0305 0.071 Uiso 1 1 calc R U . . .
H24B H 0.2469 0.6580 -0.0101 0.071 Uiso 1 1 calc R U . . .
H24C H 0.2172 0.7024 0.0539 0.071 Uiso 1 1 calc R U . . .
C25 C 0.3469(2) 0.5444(3) 0.0727(2) 0.0343(9) Uani 1 1 d . . . . .
H25A H 0.3121 0.4961 0.0726 0.041 Uiso 1 1 calc R U . . .
H25B H 0.3428 0.5551 0.0184 0.041 Uiso 1 1 calc R U . . .
C26 C 0.4335(2) 0.5184(3) 0.1160(2) 0.0341(10) Uani 1 1 d . . . . .
C27 C 0.4555(3) 0.4461(3) 0.0716(3) 0.0441(11) Uani 1 1 d . . . . .
H27A H 0.5100 0.4269 0.0996 0.066 Uiso 1 1 calc R U . . .
H27B H 0.4528 0.4651 0.0201 0.066 Uiso 1 1 calc R U . . .
H27C H 0.4177 0.4000 0.0670 0.066 Uiso 1 1 calc R U . . .
C28 C 0.4921(3) 0.5903(3) 0.1197(3) 0.0460(12) Uani 1 1 d . . . . .
H28A H 0.4834 0.6346 0.1528 0.069 Uiso 1 1 calc R U . . .
H28B H 0.4830 0.6122 0.0677 0.069 Uiso 1 1 calc R U . . .
H28C H 0.5472 0.5698 0.1409 0.069 Uiso 1 1 calc R U . . .
C29 C 0.4076(3) 0.4100(2) 0.2033(3) 0.0358(10) Uani 1 1 d . . . . .
H29A H 0.4385 0.3661 0.1875 0.043 Uiso 1 1 calc R U . . .
H29B H 0.3518 0.4081 0.1675 0.043 Uiso 1 1 calc R U . . .
C30 C 0.4078(3) 0.3924(2) 0.2834(3) 0.0351(10) Uani 1 1 d . . . . .
H30A H 0.3813 0.3382 0.2844 0.042 Uiso 1 1 calc R U . . .
H30B H 0.4637 0.3888 0.3187 0.042 Uiso 1 1 calc R U . . .
C31 C 0.3774(2) 0.4557(3) 0.3943(2) 0.0327(9) Uani 1 1 d . . . . .
H31 H 0.4348 0.4692 0.4226 0.039 Uiso 1 1 calc R U . . .
C32 C 0.3596(3) 0.3684(3) 0.4197(3) 0.0422(11) Uani 1 1 d . . . . .
H32A H 0.3035 0.3540 0.3925 0.063 Uiso 1 1 calc R U . . .
H32B H 0.3693 0.3683 0.4754 0.063 Uiso 1 1 calc R U . . .
H32C H 0.3947 0.3275 0.4073 0.063 Uiso 1 1 calc R U . . .
C33 C 0.3253(2) 0.5203(3) 0.4166(2) 0.0346(10) Uani 1 1 d . . . . .
H33A H 0.3258 0.5067 0.4694 0.042 Uiso 1 1 calc R U . . .
H33B H 0.2696 0.5123 0.3819 0.042 Uiso 1 1 calc R U . . .
C34 C 0.3450(2) 0.6132(3) 0.4153(2) 0.0310(9) Uani 1 1 d . . . . .
C35 C 0.4294(2) 0.6342(3) 0.4677(2) 0.0369(10) Uani 1 1 d . . . . .
H35A H 0.4687 0.6066 0.4485 0.055 Uiso 1 1 calc R U . . .
H35B H 0.4364 0.6150 0.5202 0.055 Uiso 1 1 calc R U . . .
H35C H 0.4375 0.6947 0.4681 0.055 Uiso 1 1 calc R U . . .
C36 C 0.2845(3) 0.6628(3) 0.4430(3) 0.0417(11) Uani 1 1 d . . . . .
H36A H 0.2899 0.7224 0.4343 0.063 Uiso 1 1 calc R U . . .
H36B H 0.2952 0.6528 0.4982 0.063 Uiso 1 1 calc R U . . .
H36C H 0.2299 0.6447 0.4142 0.063 Uiso 1 1 calc R U . . .
Cl1 Cl 0.66033(7) 0.10390(7) 0.66170(7) 0.0425(3) Uani 1 1 d . . . . .
Cl2 Cl 0.85128(6) 0.88737(6) 0.20413(7) 0.0358(2) Uani 1 1 d . . . . .
N1 N 0.69523(18) 1.07966(19) 0.17206(18) 0.0267(7) Uani 1 1 d . . . . .
H1C H 0.7250 1.0258 0.1855 0.032 Uiso 1 1 calc R U . . .
N2 N 0.69522(17) 1.15238(19) 0.31433(18) 0.0256(7) Uani 1 1 d . . . . .
H2C H 0.6791 1.2122 0.3045 0.031 Uiso 1 1 calc R U . . .
N3 N 0.52669(18) 1.09387(19) 0.2952(2) 0.0295(8) Uani 1 1 d . . . . .
H3A H 0.4896 1.0451 0.2802 0.035 Uiso 1 1 calc R U . . .
N4 N 0.53820(18) 1.16500(19) 0.15537(19) 0.0290(7) Uani 1 1 d . . . . .
H4D H 0.5628 1.2215 0.1682 0.035 Uiso 1 1 calc R U . . .
N5 N 0.4429(2) 0.4926(2) 0.19741(19) 0.0318(8) Uani 1 1 d . . . . .
H5C H 0.5018 0.4864 0.2239 0.038 Uiso 1 1 calc R U . . .
N6 N 0.36456(19) 0.4598(2) 0.30986(19) 0.0286(7) Uani 1 1 d . . . . .
H6A H 0.3059 0.4527 0.2821 0.034 Uiso 1 1 calc R U . . .
N7 N 0.33957(18) 0.6403(2) 0.33500(18) 0.0264(7) Uani 1 1 d . . . . .
H7D H 0.3627 0.6978 0.3409 0.032 Uiso 1 1 calc R U . . .
N8 N 0.29694(18) 0.59898(19) 0.17466(18) 0.0256(7) Uani 1 1 d . . . . .
H8D H 0.2609 0.5493 0.1650 0.031 Uiso 1 1 calc R U . . .
Ni1 Ni 0.61140(3) 1.07906(3) 0.23348(3) 0.02325(14) Uani 1 1 d . . . . .
Ni2 Ni 0.40119(3) 0.57213(3) 0.27082(3) 0.02559(14) Uani 1 1 d . . . . .
O1 O 0.54938(16) 0.96458(16) 0.18808(17) 0.0322(6) Uani 1 1 d . . . . .
O1W O 0.8077(3) 0.8876(4) 0.3809(3) 0.0969(17) Uani 1 1 d D U . . .
H1WA H 0.767(3) 0.920(4) 0.362(4) 0.116 Uiso 1 1 d D U . . .
H1WB H 0.837(3) 0.893(4) 0.351(3) 0.116 Uiso 1 1 d D U . . .
O2 O 0.66254(16) 0.96475(16) 0.28406(16) 0.0315(6) Uani 1 1 d . . . . .
O2W O 0.3829(3) 0.9645(4) 0.1474(4) 0.134(2) Uani 1 1 d D U . . .
H2WA H 0.4340(13) 0.955(6) 0.160(5) 0.161 Uiso 1 1 d D U . . .
H2WB H 0.367(4) 0.943(3) 0.1828(17) 0.161 Uiso 1 1 d D U . . .
O3 O 0.44240(16) 0.68719(17) 0.25149(16) 0.0336(7) Uani 1 1 d . . . . .
O4 O 0.57152(19) 0.6872(2) 0.3263(2) 0.0556(9) Uani 1 1 d . . . . .
O5 O 0.51771(17) 0.55019(17) 0.35857(18) 0.0351(7) Uani 1 1 d D . . . .
H5D H 0.532(2) 0.5985(11) 0.346(2) 0.042 Uiso 1 1 d D U . . .
H5E H 0.550(2) 0.5133(15) 0.353(3) 0.042 Uiso 1 1 d D U . . .
O6 O 0.5923(2) 0.1546(2) 0.6249(2) 0.0557(9) Uani 1 1 d . . . . .
O7 O 0.7168(3) 0.1465(3) 0.7165(4) 0.148(3) Uani 1 1 d . . . . .
O8 O 0.6371(4) 0.0375(3) 0.7043(4) 0.127(2) Uani 1 1 d . . . . .
O9 O 0.6868(3) 0.0595(3) 0.6106(3) 0.1096(19) Uani 1 1 d . . . . .
O10 O 0.7704(2) 0.8593(2) 0.1762(2) 0.0635(10) Uani 1 1 d . . . . .
O11 O 0.8563(2) 0.9680(2) 0.2372(2) 0.0547(9) Uani 1 1 d . . . . .
O12 O 0.8969(2) 0.8313(2) 0.2616(2) 0.0766(13) Uani 1 1 d . . . . .
O13 O 0.8842(3) 0.8919(3) 0.1425(2) 0.0791(13) Uani 1 1 d . . . . .

loop_
_atom_site_aniso_label
_atom_site_aniso_U_11
_atom_site_aniso_U_22
_atom_site_aniso_U_33
_atom_site_aniso_U_23
_atom_site_aniso_U_13
_atom_site_aniso_U_12
Ni1 0.0180(2) 0.0191(2) 0.0305(3) -0.0031(2) 0.0050(2) 0.00020(18)
Ni2 0.0233(3) 0.0265(3) 0.0291(3) -0.0044(2) 0.0113(2) -0.00329(19)
Cl2 0.0333(5) 0.0263(5) 0.0493(7) -0.0019(5) 0.0155(5) 0.0008(4)
O1 0.0296(14) 0.0199(13) 0.0467(18) -0.0029(12) 0.0120(13) -0.0038(11)
O2 0.0301(15) 0.0248(14) 0.0405(17) 0.0016(12) 0.0126(13) 0.0050(12)
O3 0.0319(15) 0.0296(15) 0.0419(18) -0.0050(13) 0.0156(13) -0.0062(12)
O5 0.0323(15) 0.0277(14) 0.0488(19) -0.0023(14) 0.0178(14) -0.0028(12)
N8 0.0281(17) 0.0262(16) 0.0235(17) -0.0048(13) 0.0097(14) -0.0039(13)
N4 0.0238(16) 0.0222(16) 0.0344(19) -0.0047(14) 0.0007(14) 0.0036(13)
N7 0.0232(16) 0.0269(16) 0.0302(19) -0.0073(14) 0.0099(14) -0.0032(13)
N1 0.0242(16) 0.0266(16) 0.0287(18) -0.0030(14) 0.0078(14) 0.0017(13)
C20 0.027(2) 0.0228(19) 0.053(3) -0.0042(19) 0.018(2) 0.0027(16)
N3 0.0225(16) 0.0244(17) 0.042(2) -0.0071(14) 0.0111(15) -0.0005(13)
N2 0.0194(15) 0.0234(16) 0.0326(19) -0.0059(14) 0.0064(14) -0.0012(12)
C2 0.0160(17) 0.035(2) 0.033(2) -0.0025(17) 0.0028(16) -0.0035(15)
C6 0.031(2) 0.030(2) 0.043(3) -0.0063(19) 0.016(2) -0.0026(17)
O13 0.075(3) 0.108(3) 0.072(3) -0.033(3) 0.048(2) -0.021(2)
C14 0.038(2) 0.033(2) 0.035(2) -0.0050(18) 0.014(2) -0.0016(18)
O12 0.072(3) 0.039(2) 0.099(3) 0.029(2) -0.001(2) 0.0094(18)
O11 0.053(2) 0.0314(17) 0.077(3) -0.0129(17) 0.0172(19) 0.0037(15)
C10 0.023(2) 0.034(2) 0.048(3) -0.001(2) 0.0016(19) 0.0078(17)
C16 0.050(3) 0.033(2) 0.036(3) -0.0093(19) 0.014(2) 0.001(2)
O4 0.0373(18) 0.0375(18) 0.086(3) 0.0107(18) 0.0117(18) -0.0059(15)
N6 0.0279(17) 0.0286(17) 0.0304(19) 0.0018(14) 0.0109(15) 0.0033(14)
C4 0.032(2) 0.045(3) 0.036(3) -0.008(2) 0.0077(19) 0.0002(19)
C5 0.031(2) 0.032(2) 0.033(2) -0.0083(18) 0.0106(18) 0.0002(17)
C7 0.045(3) 0.034(2) 0.047(3) -0.002(2) 0.020(2) -0.0056(19)
C25 0.043(2) 0.035(2) 0.027(2) -0.0031(18) 0.0142(19) -0.0041(18)
C29 0.040(2) 0.029(2) 0.042(3) -0.0058(18) 0.019(2) 0.0045(17)
C22 0.027(2) 0.028(2) 0.037(2) -0.0066(18) 0.0094(18) 0.0008(16)
C17 0.034(2) 0.0202(19) 0.052(3) 0.0007(19) 0.026(2) 0.0041(17)
C1 0.0239(19) 0.035(2) 0.040(3) -0.0076(19) 0.0144(18) -0.0099(17)
C30 0.039(2) 0.0226(19) 0.048(3) -0.0006(19) 0.021(2) 0.0023(17)
C31 0.032(2) 0.035(2) 0.031(2) 0.0031(18) 0.0108(18) -0.0001(17)
O10 0.042(2) 0.062(2) 0.083(3) -0.007(2) 0.0154(19) -0.0144(17)
C13 0.042(2) 0.035(2) 0.032(2) 0.0010(19) 0.005(2) 0.0010(19)
C21 0.0235(19) 0.037(2) 0.033(2) -0.0052(19) 0.0087(17) -0.0002(17)
C19 0.044(3) 0.028(2) 0.089(4) 0.008(2) 0.027(3) -0.007(2)
C26 0.034(2) 0.040(2) 0.033(2) -0.0088(19) 0.0166(19) -0.0053(18)
N5 0.0293(17) 0.040(2) 0.0293(19) -0.0046(15) 0.0141(15) -0.0013(15)
C9 0.0203(19) 0.034(2) 0.053(3) -0.007(2) 0.0098(19) 0.0067(16)
C3 0.0255(19) 0.030(2) 0.029(2) -0.0036(17) 0.0051(17) 0.0026(16)
C18 0.046(3) 0.021(2) 0.078(4) 0.006(2) 0.035(3) 0.0029(18)
C34 0.027(2) 0.041(2) 0.026(2) -0.0093(18) 0.0092(17) -0.0012(17)
Cl1 0.0431(6) 0.0382(6) 0.0405(7) -0.0064(5) 0.0058(5) 0.0118(5)
O6 0.049(2) 0.056(2) 0.059(2) 0.0076(18) 0.0133(17) 0.0239(17)
C15 0.046(3) 0.057(3) 0.038(3) -0.001(2) 0.020(2) -0.004(2)
C11 0.037(2) 0.026(2) 0.036(2) -0.0024(18) 0.0001(19) 0.0026(17)
O9 0.110(4) 0.129(4) 0.077(3) -0.021(3) 0.013(3) 0.075(3)
C8 0.040(2) 0.046(3) 0.053(3) -0.011(2) 0.027(2) -0.002(2)
C27 0.046(3) 0.053(3) 0.042(3) -0.014(2) 0.026(2) -0.002(2)
C23 0.040(2) 0.033(2) 0.031(2) 0.0017(18) 0.0137(19) -0.0061(18)
C35 0.031(2) 0.048(3) 0.029(2) -0.009(2) 0.0070(18) -0.0019(19)
C33 0.035(2) 0.044(2) 0.030(2) 0.0009(19) 0.0172(19) 0.0000(19)
C24 0.057(3) 0.046(3) 0.039(3) 0.003(2) 0.015(2) 0.008(2)
C32 0.050(3) 0.039(2) 0.042(3) 0.007(2) 0.020(2) -0.003(2)
C36 0.039(2) 0.052(3) 0.037(3) -0.011(2) 0.016(2) 0.005(2)
C28 0.051(3) 0.048(3) 0.051(3) -0.008(2) 0.034(2) -0.011(2)
C12 0.056(3) 0.054(3) 0.043(3) 0.008(2) 0.000(2) 0.017(3)
O7 0.081(3) 0.102(4) 0.183(6) -0.091(4) -0.062(4) 0.044(3)
O8 0.155(6) 0.091(4) 0.136(5) 0.050(4) 0.047(4) 0.013(4)
O1W 0.071(3) 0.168(5) 0.055(3) 0.026(3) 0.024(2) 0.036(3)
O2W 0.057(3) 0.155(5) 0.178(6) 0.097(5) 0.022(3) 0.011(3)

loop_
_atom_type_symbol
_atom_type_description
_atom_type_scat_dispersion_real
_atom_type_scat_dispersion_imag
_atom_type_scat_source
C C 0.0033 0.0016 'International Tables Vol C Tables 4.2.6.8 and 6.1.1.4'
H H 0.0000 0.0000 'International Tables Vol C Tables 4.2.6.8 and 6.1.1.4'
N N 0.0061 0.0033 'International Tables Vol C Tables 4.2.6.8 and 6.1.1.4'
O O 0.0106 0.0060 'International Tables Vol C Tables 4.2.6.8 and 6.1.1.4'
Cl Cl 0.1484 0.1585 'International Tables Vol C Tables 4.2.6.8 and 6.1.1.4'
Ni Ni 0.3393 1.1124 'International Tables Vol C Tables 4.2.6.8 and 6.1.1.4'

loop_
_geom_angle_atom_site_label_1
_geom_angle_atom_site_label_2
_geom_angle_atom_site_label_3
_geom_angle
_geom_angle_site_symmetry_1
_geom_angle_site_symmetry_3
N2 Ni1 N4 104.51(12) . .
N2 Ni1 O2 94.30(12) . .
N4 Ni1 O2 161.00(12) . .
N2 Ni1 N1 85.38(12) . .
N4 Ni1 N1 90.87(13) . .
O2 Ni1 N1 88.01(11) . .
N2 Ni1 O1 155.09(12) . .
N4 Ni1 O1 100.00(12) . .
O2 Ni1 O1 61.51(11) . .
N1 Ni1 O1 98.74(11) . .
N2 Ni1 N3 90.98(12) . .
N4 Ni1 N3 84.75(13) . .
O2 Ni1 N3 97.72(11) . .
N1 Ni1 N3 173.44(12) . .
O1 Ni1 N3 86.86(11) . .
N2 Ni1 C17 124.40(14) . .
N4 Ni1 C17 131.01(14) . .
O2 Ni1 C17 30.53(12) . .
N1 Ni1 C17 95.17(12) . .
O1 Ni1 C17 31.04(12) . .
N3 Ni1 C17 91.39(12) . .
O3 Ni2 N6 170.61(12) . .
O3 Ni2 N8 86.25(12) . .
N6 Ni2 N8 100.08(12) . .
O3 Ni2 N7 84.74(11) . .
N6 Ni2 N7 89.01(12) . .
N8 Ni2 N7 84.02(12) . .
O3 Ni2 N5 102.22(12) . .
N6 Ni2 N5 84.94(12) . .
N8 Ni2 N5 88.93(12) . .
N7 Ni2 N5 169.78(12) . .
O3 Ni2 O5 88.32(11) . .
N6 Ni2 O5 86.09(11) . .
N8 Ni2 O5 171.77(11) . .
N7 Ni2 O5 101.64(11) . .
N5 Ni2 O5 86.18(12) . .
O11 Cl2 O12 108.6(2) . .
O11 Cl2 O10 111.0(2) . .
O12 Cl2 O10 109.0(2) . .
O11 Cl2 O13 107.8(2) . .
O12 Cl2 O13 109.9(3) . .
O10 Cl2 O13 110.5(2) . .
C17 O1 Ni1 88.3(2) . .
C17 O2 Ni1 90.7(2) . .
C20 O3 Ni2 130.1(3) . .
Ni2 O5 H5D 87(3) . .
Ni2 O5 H5E 122(3) . .
H5D O5 H5E 107.8(16) . .
C22 N8 C23 111.7(3) . .
C22 N8 Ni2 104.5(2) . .
C23 N8 Ni2 115.8(2) . .
C22 N8 H8D 108.2 . .
C23 N8 H8D 108.2 . .
Ni2 N8 H8D 108.2 . .
C11 N4 C10 112.3(3) . .
C11 N4 Ni1 115.0(2) . .
C10 N4 Ni1 104.7(2) . .
C11 N4 H4D 108.2 . .
C10 N4 H4D 108.2 . .
Ni1 N4 H4D 108.2 . .
C21 N7 C34 113.8(3) . .
C21 N7 Ni2 104.9(2) . .
C34 N7 Ni2 120.5(2) . .
C21 N7 H7D 105.5 . .
C34 N7 H7D 105.5 . .
Ni2 N7 H7D 105.5 . .
C1 N1 C14 113.6(3) . .
C1 N1 Ni1 104.3(2) . .
C14 N1 Ni1 121.5(2) . .
C1 N1 H1C 105.4 . .
C14 N1 H1C 105.4 . .
Ni1 N1 H1C 105.4 . .
O4 C20 O3 127.4(4) . .
O4 C20 C19 118.2(4) . .
O3 C20 C19 114.4(4) . .
C9 N3 C6 113.6(3) . .
C9 N3 Ni1 103.7(2) . .
C6 N3 Ni1 121.1(2) . .
C9 N3 H3A 105.8 . .
C6 N3 H3A 105.8 . .
Ni1 N3 H3A 105.8 . .
C2 N2 C3 112.2(3) . .
C2 N2 Ni1 104.3(2) . .
C3 N2 Ni1 114.4(2) . .
C2 N2 H2C 108.6 . .
C3 N2 H2C 108.6 . .
Ni1 N2 H2C 108.6 . .
N2 C2 C1 109.4(3) . .
N2 C2 H2A 109.8 . .
C1 C2 H2A 109.8 . .
N2 C2 H2B 109.8 . .
C1 C2 H2B 109.8 . .
H2A C2 H2B 108.2 . .
N3 C6 C7 107.9(3) . .
N3 C6 C8 112.3(3) . .
C7 C6 C8 107.5(4) . .
N3 C6 C5 110.5(3) . .
C7 C6 C5 111.2(4) . .
C8 C6 C5 107.5(3) . .
N1 C14 C16 107.3(3) . .
N1 C14 C15 111.5(3) . .
C16 C14 C15 108.6(4) . .
N1 C14 C13 109.7(3) . .
C16 C14 C13 111.2(4) . .
C15 C14 C13 108.5(4) . .
N4 C10 C9 109.4(3) . .
N4 C10 H10A 109.8 . .
C9 C10 H10A 109.8 . .
N4 C10 H10B 109.8 . .
C9 C10 H10B 109.8 . .
H10A C10 H10B 108.2 . .
C14 C16 H16A 109.5 . .
C14 C16 H16B 109.5 . .
H16A C16 H16B 109.5 . .
C14 C16 H16C 109.5 . .
H16A C16 H16C 109.5 . .
H16B C16 H16C 109.5 . .
C31 N6 C30 112.7(3) . .
C31 N6 Ni2 115.4(2) . .
C30 N6 Ni2 105.2(2) . .
C31 N6 H6A 107.7 . .
C30 N6 H6A 107.7 . .
Ni2 N6 H6A 107.7 . .
C3 C4 H4A 109.5 . .
C3 C4 H4B 109.5 . .
H4A C4 H4B 109.5 . .
C3 C4 H4C 109.5 . .
H4A C4 H4C 109.5 . .
H4B C4 H4C 109.5 . .
C3 C5 C6 118.2(3) . .
C3 C5 H5A 107.8 . .
C6 C5 H5A 107.8 . .
C3 C5 H5B 107.8 . .
C6 C5 H5B 107.8 . .
H5A C5 H5B 107.1 . .
C6 C7 H7A 109.5 . .
C6 C7 H7B 109.5 . .
H7A C7 H7B 109.5 . .
C6 C7 H7C 109.5 . .
H7A C7 H7C 109.5 . .
H7B C7 H7C 109.5 . .
C26 C25 C23 119.1(3) . .
C26 C25 H25A 107.5 . .
C23 C25 H25A 107.5 . .
C26 C25 H25B 107.5 . .
C23 C25 H25B 107.5 . .
H25A C25 H25B 107.0 . .
N5 C29 C30 112.0(3) . .
N5 C29 H29A 109.2 . .
C30 C29 H29A 109.2 . .
N5 C29 H29B 109.2 . .
C30 C29 H29B 109.2 . .
H29A C29 H29B 107.9 . .
N8 C22 C21 109.0(3) . .
N8 C22 H22A 109.9 . .
C21 C22 H22A 109.9 . .
N8 C22 H22B 109.9 . .
C21 C22 H22B 109.9 . .
H22A C22 H22B 108.3 . .
O2 C17 O1 119.3(3) . .
O2 C17 C18 120.5(4) . .
O1 C17 C18 120.2(4) . .
O2 C17 Ni1 58.77(19) . .
O1 C17 Ni1 60.63(19) . .
C18 C17 Ni1 175.5(3) . .
N1 C1 C2 108.8(3) . .
N1 C1 H1A 109.9 . .
C2 C1 H1A 109.9 . .
N1 C1 H1B 109.9 . .
C2 C1 H1B 109.9 . .
H1A C1 H1B 108.3 . .
N6 C30 C29 110.2(3) . .
N6 C30 H30A 109.6 . .
C29 C30 H30A 109.6 . .
N6 C30 H30B 109.6 . .
C29 C30 H30B 109.6 . .
H30A C30 H30B 108.1 . .
N6 C31 C33 110.3(3) . .
N6 C31 C32 112.1(3) . .
C33 C31 C32 109.7(3) . .
N6 C31 H31 108.2 . .
C33 C31 H31 108.2 . .
C32 C31 H31 108.2 . .
C11 C13 C14 118.7(4) . .
C11 C13 H13A 107.6 . .
C14 C13 H13A 107.6 . .
C11 C13 H13B 107.6 . .
C14 C13 H13B 107.6 . .
H13A C13 H13B 107.1 . .
N7 C21 C22 109.9(3) . .
N7 C21 H21A 109.7 . .
C22 C21 H21A 109.7 . .
N7 C21 H21B 109.7 . .
C22 C21 H21B 109.7 . .
H21A C21 H21B 108.2 . .
C18 C19 C20 116.0(4) . .
C18 C19 H19A 108.3 . .
C20 C19 H19A 108.3 . .
C18 C19 H19B 108.3 . .
C20 C19 H19B 108.3 . .
H19A C19 H19B 107.4 . .
N5 C26 C25 110.8(3) . .
N5 C26 C28 108.0(3) . .
C25 C26 C28 111.2(4) . .
N5 C26 C27 110.6(4) . .
C25 C26 C27 108.2(3) . .
C28 C26 C27 107.9(3) . .
C29 N5 C26 113.9(3) . .
C29 N5 Ni2 104.3(2) . .
C26 N5 Ni2 120.6(3) . .
C29 N5 H5C 105.6 . .
C26 N5 H5C 105.6 . .
Ni2 N5 H5C 105.6 . .
N3 C9 C10 110.0(3) . .
N3 C9 H9A 109.7 . .
C10 C9 H9A 109.7 . .
N3 C9 H9B 109.7 . .
C10 C9 H9B 109.7 . .
H9A C9 H9B 108.2 . .
N2 C3 C4 111.8(3) . .
N2 C3 C5 110.0(3) . .
C4 C3 C5 109.8(3) . .
N2 C3 H3 108.4 . .
C4 C3 H3 108.4 . .
C5 C3 H3 108.4 . .
C19 C18 C17 112.6(4) . .
C19 C18 H18A 109.1 . .
C17 C18 H18A 109.1 . .
C19 C18 H18B 109.1 . .
C17 C18 H18B 109.1 . .
H18A C18 H18B 107.8 . .
N7 C34 C35 106.8(3) . .
N7 C34 C33 110.7(3) . .
C35 C34 C33 112.7(4) . .
N7 C34 C36 110.0(3) . .
C35 C34 C36 108.5(3) . .
C33 C34 C36 108.1(3) . .
O7 Cl1 O9 115.9(4) . .
O7 Cl1 O6 111.6(3) . .
O9 Cl1 O6 113.2(3) . .
O7 Cl1 O8 103.8(4) . .
O9 Cl1 O8 101.9(4) . .
O6 Cl1 O8 109.3(3) . .
C14 C15 H15A 109.5 . .
C14 C15 H15B 109.5 . .
H15A C15 H15B 109.5 . .
C14 C15 H15C 109.5 . .
H15A C15 H15C 109.5 . .
H15B C15 H15C 109.5 . .
N4 C11 C13 110.2(3) . .
N4 C11 C12 112.8(3) . .
C13 C11 C12 109.7(4) . .
N4 C11 H11 108.0 . .
C13 C11 H11 108.0 . .
C12 C11 H11 108.0 . .
C6 C8 H8A 109.5 . .
C6 C8 H8B 109.5 . .
H8A C8 H8B 109.5 . .
C6 C8 H8C 109.5 . .
H8A C8 H8C 109.5 . .
H8B C8 H8C 109.5 . .
C26 C27 H27A 109.5 . .
C26 C27 H27B 109.5 . .
H27A C27 H27B 109.5 . .
C26 C27 H27C 109.5 . .
H27A C27 H27C 109.5 . .
H27B C27 H27C 109.5 . .
N8 C23 C24 112.6(3) . .
N8 C23 C25 109.5(3) . .
C24 C23 C25 109.9(3) . .
N8 C23 H23 108.3 . .
C24 C23 H23 108.3 . .
C25 C23 H23 108.3 . .
C34 C35 H35A 109.5 . .
C34 C35 H35B 109.5 . .
H35A C35 H35B 109.5 . .
C34 C35 H35C 109.5 . .
H35A C35 H35C 109.5 . .
H35B C35 H35C 109.5 . .
C31 C33 C34 119.8(3) . .
C31 C33 H33A 107.4 . .
C34 C33 H33A 107.4 . .
C31 C33 H33B 107.4 . .
C34 C33 H33B 107.4 . .
H33A C33 H33B 106.9 . .
C23 C24 H24A 109.5 . .
C23 C24 H24B 109.5 . .
H24A C24 H24B 109.5 . .
C23 C24 H24C 109.5 . .
H24A C24 H24C 109.5 . .
H24B C24 H24C 109.5 . .
C31 C32 H32A 109.5 . .
C31 C32 H32B 109.5 . .
H32A C32 H32B 109.5 . .
C31 C32 H32C 109.5 . .
H32A C32 H32C 109.5 . .
H32B C32 H32C 109.5 . .
C34 C36 H36A 109.5 . .
C34 C36 H36B 109.5 . .
H36A C36 H36B 109.5 . .
C34 C36 H36C 109.5 . .
H36A C36 H36C 109.5 . .
H36B C36 H36C 109.5 . .
C26 C28 H28A 109.5 . .
C26 C28 H28B 109.5 . .
H28A C28 H28B 109.5 . .
C26 C28 H28C 109.5 . .
H28A C28 H28C 109.5 . .
H28B C28 H28C 109.5 . .
C11 C12 H12A 109.5 . .
C11 C12 H12B 109.5 . .
H12A C12 H12B 109.5 . .
C11 C12 H12C 109.5 . .
H12A C12 H12C 109.5 . .
H12B C12 H12C 109.5 . .
H1WB O1W H1WA 106.9(17) . .
H2WA O2W H2WB 107.1(17) . .

loop_
_geom_bond_atom_site_label_1
_geom_bond_atom_site_label_2
_geom_bond_distance
_geom_bond_site_symmetry_2
Ni1 N2 2.084(3) .
Ni1 N4 2.101(3) .
Ni1 O2 2.120(3) .
Ni1 N1 2.133(3) .
Ni1 O1 2.162(3) .
Ni1 N3 2.164(3) .
Ni1 C17 2.479(4) .
Ni2 O3 2.057(3) .
Ni2 N6 2.117(3) .
Ni2 N8 2.137(3) .
Ni2 N7 2.146(3) .
Ni2 N5 2.152(3) .
Ni2 O5 2.187(3) .
Cl2 O11 1.419(3) .
Cl2 O12 1.420(4) .
Cl2 O10 1.424(3) .
Cl2 O13 1.432(4) .
O1 C17 1.279(5) .
O2 C17 1.259(5) .
O3 C20 1.257(5) .
O5 H5D 0.874(10) .
O5 H5E 0.858(10) .
N8 C22 1.488(5) .
N8 C23 1.492(5) .
N8 H8D 1.0000 .
N4 C11 1.491(5) .
N4 C10 1.492(5) .
N4 H4D 1.0000 .
N7 C21 1.480(5) .
N7 C34 1.509(5) .
N7 H7D 1.0000 .
N1 C1 1.490(5) .
N1 C14 1.508(5) .
N1 H1C 1.0000 .
C20 O4 1.247(5) .
C20 C19 1.527(6) .
N3 C9 1.491(5) .
N3 C6 1.504(5) .
N3 H3A 1.0000 .
N2 C2 1.486(5) .
N2 C3 1.490(5) .
N2 H2C 1.0000 .
C2 C1 1.510(6) .
C2 H2A 0.9900 .
C2 H2B 0.9900 .
C6 C7 1.518(6) .
C6 C8 1.542(6) .
C6 C5 1.545(5) .
C14 C16 1.522(6) .
C14 C15 1.528(6) .
C14 C13 1.539(6) .
C10 C9 1.499(6) .
C10 H10A 0.9900 .
C10 H10B 0.9900 .
C16 H16A 0.9800 .
C16 H16B 0.9800 .
C16 H16C 0.9800 .
N6 C31 1.493(5) .
N6 C30 1.494(5) .
N6 H6A 1.0000 .
C4 C3 1.517(5) .
C4 H4A 0.9800 .
C4 H4B 0.9800 .
C4 H4C 0.9800 .
C5 C3 1.531(5) .
C5 H5A 0.9900 .
C5 H5B 0.9900 .
C7 H7A 0.9800 .
C7 H7B 0.9800 .
C7 H7C 0.9800 .
C25 C26 1.533(6) .
C25 C23 1.538(6) .
C25 H25A 0.9900 .
C25 H25B 0.9900 .
C29 N5 1.484(5) .
C29 C30 1.494(6) .
C29 H29A 0.9900 .
C29 H29B 0.9900 .
C22 C21 1.505(6) .
C22 H22A 0.9900 .
C22 H22B 0.9900 .
C17 C18 1.505(5) .
C1 H1A 0.9900 .
C1 H1B 0.9900 .
C30 H30A 0.9900 .
C30 H30B 0.9900 .
C31 C33 1.526(6) .
C31 C32 1.540(6) .
C31 H31 1.0000 .
C13 C11 1.526(6) .
C13 H13A 0.9900 .
C13 H13B 0.9900 .
C21 H21A 0.9900 .
C21 H21B 0.9900 .
C19 C18 1.470(6) .
C19 H19A 0.9900 .
C19 H19B 0.9900 .
C26 N5 1.507(5) .
C26 C28 1.535(6) .
C26 C27 1.539(6) .
N5 H5C 1.0000 .
C9 H9A 0.9900 .
C9 H9B 0.9900 .
C3 H3 1.0000 .
C18 H18A 0.9900 .
C18 H18B 0.9900 .
C34 C35 1.525(5) .
C34 C33 1.533(6) .
C34 C36 1.546(5) .
Cl1 O7 1.349(4) .
Cl1 O9 1.375(4) .
Cl1 O6 1.425(3) .
Cl1 O8 1.458(5) .
C15 H15A 0.9800 .
C15 H15B 0.9800 .
C15 H15C 0.9800 .
C11 C12 1.527(6) .
C11 H11 1.0000 .
C8 H8A 0.9800 .
C8 H8B 0.9800 .
C8 H8C 0.9800 .
C27 H27A 0.9800 .
C27 H27B 0.9800 .
C27 H27C 0.9800 .
C23 C24 1.534(6) .
C23 H23 1.0000 .
C35 H35A 0.9800 .
C35 H35B 0.9800 .
C35 H35C 0.9800 .
C33 H33A 0.9900 .
C33 H33B 0.9900 .
C24 H24A 0.9800 .
C24 H24B 0.9800 .
C24 H24C 0.9800 .
C32 H32A 0.9800 .
C32 H32B 0.9800 .
C32 H32C 0.9800 .
C36 H36A 0.9800 .
C36 H36B 0.9800 .
C36 H36C 0.9800 .
C28 H28A 0.9800 .
C28 H28B 0.9800 .
C28 H28C 0.9800 .
C12 H12A 0.9800 .
C12 H12B 0.9800 .
C12 H12C 0.9800 .
O1W H1WB 0.868(10) .
O1W H1WA 0.865(10) .
O2W H2WA 0.870(10) .
O2W H2WB 0.863(10) .

loop_
_geom_torsion_atom_site_label_1
_geom_torsion_atom_site_label_2
_geom_torsion_atom_site_label_3
_geom_torsion_atom_site_label_4
_geom_torsion
_geom_torsion_site_symmetry_1
_geom_torsion_site_symmetry_2
_geom_torsion_site_symmetry_3
_geom_torsion_site_symmetry_4
Ni2 O3 C20 O4 3.0(7) . . . .
Ni2 O3 C20 C19 -178.8(3) . . . .
C3 N2 C2 C1 169.9(3) . . . .
Ni1 N2 C2 C1 45.6(3) . . . .
C9 N3 C6 C7 159.7(3) . . . .
Ni1 N3 C6 C7 -75.9(4) . . . .
C9 N3 C6 C8 41.4(4) . . . .
Ni1 N3 C6 C8 165.9(3) . . . .
C9 N3 C6 C5 -78.6(4) . . . .
Ni1 N3 C6 C5 45.8(4) . . . .
C1 N1 C14 C16 161.6(3) . . . .
Ni1 N1 C14 C16 -72.7(4) . . . .
C1 N1 C14 C15 42.8(4) . . . .
Ni1 N1 C14 C15 168.5(3) . . . .
C1 N1 C14 C13 -77.5(4) . . . .
Ni1 N1 C14 C13 48.2(4) . . . .
C11 N4 C10 C9 170.6(3) . . . .
Ni1 N4 C10 C9 45.1(4) . . . .
N3 C6 C5 C3 -62.3(5) . . . .
C7 C6 C5 C3 57.4(5) . . . .
C8 C6 C5 C3 174.8(4) . . . .
C23 N8 C22 C21 -170.6(3) . . . .
Ni2 N8 C22 C21 -44.7(3) . . . .
Ni1 O2 C17 O1 4.5(4) . . . .
Ni1 O2 C17 C18 -174.8(3) . . . .
Ni1 O1 C17 O2 -4.4(4) . . . .
Ni1 O1 C17 C18 174.9(3) . . . .
C14 N1 C1 C2 174.8(3) . . . .
Ni1 N1 C1 C2 40.4(3) . . . .
N2 C2 C1 N1 -60.5(4) . . . .
C31 N6 C30 C29 -167.8(3) . . . .
Ni2 N6 C30 C29 -41.2(4) . . . .
N5 C29 C30 N6 56.4(4) . . . .
C30 N6 C31 C33 -174.2(3) . . . .
Ni2 N6 C31 C33 64.9(4) . . . .
C30 N6 C31 C32 -51.7(4) . . . .
Ni2 N6 C31 C32 -172.5(3) . . . .
N1 C14 C13 C11 -63.7(5) . . . .
C16 C14 C13 C11 54.8(5) . . . .
C15 C14 C13 C11 174.2(4) . . . .
C34 N7 C21 C22 -174.9(3) . . . .
Ni2 N7 C21 C22 -41.1(3) . . . .
N8 C22 C21 N7 60.5(4) . . . .
O4 C20 C19 C18 28.6(7) . . . .
O3 C20 C19 C18 -149.8(4) . . . .
C23 C25 C26 N5 63.2(5) . . . .
C23 C25 C26 C28 -56.9(5) . . . .
C23 C25 C26 C27 -175.3(4) . . . .
C30 C29 N5 C26 -171.8(3) . . . .
C30 C29 N5 Ni2 -38.4(4) . . . .
C25 C26 N5 C29 74.1(4) . . . .
C28 C26 N5 C29 -163.9(3) . . . .
C27 C26 N5 C29 -46.0(4) . . . .
C25 C26 N5 Ni2 -51.1(4) . . . .
C28 C26 N5 Ni2 71.0(4) . . . .
C27 C26 N5 Ni2 -171.1(3) . . . .
C6 N3 C9 C10 173.9(3) . . . .
Ni1 N3 C9 C10 40.5(3) . . . .
N4 C10 C9 N3 -60.4(4) . . . .
C2 N2 C3 C4 52.2(4) . . . .
Ni1 N2 C3 C4 170.7(3) . . . .
C2 N2 C3 C5 174.5(3) . . . .
Ni1 N2 C3 C5 -67.0(3) . . . .
C6 C5 C3 N2 75.8(4) . . . .
C6 C5 C3 C4 -160.7(4) . . . .
C20 C19 C18 C17 -166.1(4) . . . .
O2 C17 C18 C19 130.5(5) . . . .
O1 C17 C18 C19 -48.7(6) . . . .
C21 N7 C34 C35 -162.1(3) . . . .
Ni2 N7 C34 C35 72.1(4) . . . .
C21 N7 C34 C33 74.9(4) . . . .
Ni2 N7 C34 C33 -50.9(4) . . . .
C21 N7 C34 C36 -44.5(4) . . . .
Ni2 N7 C34 C36 -170.4(3) . . . .
C10 N4 C11 C13 176.1(3) . . . .
Ni1 N4 C11 C13 -64.2(4) . . . .
C10 N4 C11 C12 53.1(5) . . . .
Ni1 N4 C11 C12 172.8(3) . . . .
C14 C13 C11 N4 74.7(5) . . . .
C14 C13 C11 C12 -160.5(4) . . . .
C22 N8 C23 C24 -53.2(4) . . . .
Ni2 N8 C23 C24 -172.6(3) . . . .
C22 N8 C23 C25 -175.7(3) . . . .
Ni2 N8 C23 C25 64.9(4) . . . .
C26 C25 C23 N8 -71.9(5) . . . .
C26 C25 C23 C24 164.0(4) . . . .
N6 C31 C33 C34 -70.4(5) . . . .
C32 C31 C33 C34 165.6(4) . . . .
N7 C34 C33 C31 61.4(5) . . . .
C35 C34 C33 C31 -58.1(5) . . . .
C36 C34 C33 C31 -178.0(4) . . . .
